data_4121702
loop_
_publ_author_name
'Fujino, Daishi'
'Yorimitsu, Hideki'
'Osuka, Atsuhiro'

_publ_section_title
;
 Regiocontrolled palladium-catalyzed arylative cyclizations of alkynols.
;
_journal_issue 17
_journal_name_full 'Journal of the American Chemical Society'
_journal_page_first 6255
_journal_page_last 6258
_journal_paper_doi 10.1021/ja5029028
_journal_volume 136
_journal_year 2014
_chemical_formula_moiety 'C21 H26 N2 O3 S'
_chemical_formula_sum 'C21 H26 N2 O3 S'
_chemical_formula_weight 386.50
_chemical_name_systematic
; 
 ? 
;
_space_group_IT_number 2
_symmetry_cell_setting triclinic
_symmetry_Int_Tables_number 2
_symmetry_space_group_name_Hall '-P 1'
_symmetry_space_group_name_H-M 'P -1'
_atom_sites_solution_hydrogens geom
_atom_sites_solution_primary direct
_atom_sites_solution_secondary difmap
_audit_creation_method SHELXL-97
_cell_angle_alpha 100.7351(19)
_cell_angle_beta 103.186(2)
_cell_angle_gamma 111.0995(18)
_cell_formula_units_Z 2
_cell_length_a 9.7792(3)
_cell_length_b 10.4539(3)
_cell_length_c 11.2183(3)
_cell_measurement_reflns_used 4369
_cell_measurement_temperature 93(2)
_cell_measurement_theta_max 68.23
_cell_measurement_theta_min 4.24
_cell_volume 995.25(5)
_computing_structure_refinement 'SHELXL-97 (Sheldrick, 1997)'
_computing_structure_solution 'SHELXS-97 (Sheldrick, 1990)'
_diffrn_ambient_temperature 93(2)
_diffrn_detector_area_resol_mean 10.0
_diffrn_measured_fraction_theta_full 0.974
_diffrn_measured_fraction_theta_max 0.974
_diffrn_measurement_device_type 'Rigaku RAXIS-RAPID'
_diffrn_measurement_method \w
_diffrn_radiation_monochromator graphite
_diffrn_radiation_source 'fine-focus sealed tube'
_diffrn_radiation_type CuK\a
_diffrn_radiation_wavelength 1.54187
_diffrn_reflns_av_R_equivalents 0.0714
_diffrn_reflns_av_sigmaI/netI 0.0702
_diffrn_reflns_limit_h_max 11
_diffrn_reflns_limit_h_min -11
_diffrn_reflns_limit_k_max 12
_diffrn_reflns_limit_k_min -12
_diffrn_reflns_limit_l_max 13
_diffrn_reflns_limit_l_min -13
_diffrn_reflns_number 10551
_diffrn_reflns_theta_full 68.25
_diffrn_reflns_theta_max 68.25
_diffrn_reflns_theta_min 4.24
_exptl_absorpt_coefficient_mu 1.634
_exptl_absorpt_correction_T_max 0.5609
_exptl_absorpt_correction_T_min 0.3547
_exptl_absorpt_correction_type multi-scan
_exptl_absorpt_process_details
;Higashi, T. (1995). 
 Program for Absorption Correction.
 Rigaku Corporation, Tokyo, Japan. 
;
_exptl_crystal_colour colorless
_exptl_crystal_density_diffrn 1.290
_exptl_crystal_density_method 'not measured'
_exptl_crystal_description 'prism '
_exptl_crystal_F_000 412
_exptl_crystal_size_max 0.80
_exptl_crystal_size_mid 0.70
_exptl_crystal_size_min 0.40
_refine_diff_density_max 0.450
_refine_diff_density_min -0.430
_refine_diff_density_rms 0.058
_refine_ls_extinction_method none
_refine_ls_goodness_of_fit_ref 1.081
_refine_ls_hydrogen_treatment constr
_refine_ls_matrix_type full
_refine_ls_number_parameters 248
_refine_ls_number_reflns 3559
_refine_ls_number_restraints 0
_refine_ls_restrained_S_all 1.081
_refine_ls_R_factor_all 0.0640
_refine_ls_R_factor_gt 0.0511
_refine_ls_shift/su_max 0.000
_refine_ls_shift/su_mean 0.000
_refine_ls_structure_factor_coef Fsqd
_refine_ls_weighting_details 'calc w=1/[\s^2^(Fo^2^)+(0.0454P)^2^+0.5664P] where P=(Fo^2^+2Fc^2^)/3'
_refine_ls_weighting_scheme calc
_refine_ls_wR_factor_gt 0.1248
_refine_ls_wR_factor_ref 0.1357
_reflns_number_gt 2824
_reflns_number_total 3559
_reflns_threshold_expression >2sigma(I)
_cod_data_source_file ja5029028_si_003.cif
_cod_data_source_block 121115fu
_cod_depositor_comments 'Adding full bibliography for 4121701--4121704.cif.'
_cod_database_code 4121702

loop_
_symmetry_equiv_pos_as_xyz
'x, y, z'
'-x, -y, -z'

loop_
_atom_site_label
_atom_site_type_symbol
_atom_site_fract_x
_atom_site_fract_y
_atom_site_fract_z
_atom_site_U_iso_or_equiv
_atom_site_adp_type
_atom_site_occupancy
_atom_site_symmetry_multiplicity
_atom_site_calc_flag
_atom_site_refinement_flags
C1 C 0.8293(3) 0.8466(3) 0.0106(3) 0.0365(7) Uani 1 1 d .
H1 H 0.8525 0.9420 -0.0031 0.044 Uiso 1 1 calc R
H2 H 0.9086 0.8145 -0.0063 0.044 Uiso 1 1 calc R
C2 C 0.8248(3) 0.8520(3) 0.1454(3) 0.0390(7) Uani 1 1 d .
H3 H 0.9001 0.9457 0.2074 0.047 Uiso 1 1 calc R
H4 H 0.8462 0.7743 0.1725 0.047 Uiso 1 1 calc R
C3 C 0.6581(3) 0.8303(3) 0.1320(2) 0.0306(6) Uani 1 1 d .
H5 H 0.6189 0.7791 0.1914 0.037 Uiso 1 1 calc R
H6 H 0.6497 0.9231 0.1482 0.037 Uiso 1 1 calc R
C4 C 0.5724(3) 0.7405(2) -0.0057(2) 0.0266(5) Uani 1 1 d .
C5 C 0.4190(3) 0.6638(2) -0.0609(2) 0.0248(5) Uani 1 1 d .
C6 C 0.3330(3) 0.5708(3) -0.1942(2) 0.0267(5) Uani 1 1 d .
C7 C 0.1711(3) 0.4953(3) -0.2351(2) 0.0288(6) Uani 1 1 d .
H7 H 0.1180 0.5021 -0.1747 0.035 Uiso 1 1 calc R
C8 C 0.0863(3) 0.4115(3) -0.3604(2) 0.0329(6) Uani 1 1 d .
H8 H -0.0229 0.3616 -0.3832 0.039 Uiso 1 1 calc R
C9 C 0.1578(3) 0.3983(3) -0.4547(2) 0.0331(6) Uani 1 1 d .
C10 C 0.3197(3) 0.4715(3) -0.4136(2) 0.0339(6) Uani 1 1 d .
H9 H 0.3730 0.4645 -0.4738 0.041 Uiso 1 1 calc R
C11 C 0.4041(3) 0.5539(3) -0.2874(2) 0.0311(6) Uani 1 1 d .
H10 H 0.5138 0.6003 -0.2636 0.037 Uiso 1 1 calc R
C12 C 0.2982(3) 0.8928(3) 0.1711(2) 0.0255(5) Uani 1 1 d .
C13 C 0.4317(3) 1.0203(3) 0.2113(2) 0.0276(6) Uani 1 1 d .
H11 H 0.4909 1.0439 0.1558 0.033 Uiso 1 1 calc R
C14 C 0.4771(3) 1.1119(3) 0.3329(2) 0.0331(6) Uani 1 1 d .
H12 H 0.5692 1.1980 0.3609 0.040 Uiso 1 1 calc R
C15 C 0.3914(4) 1.0815(3) 0.4153(2) 0.0385(7) Uani 1 1 d .
C16 C 0.2561(4) 0.9553(3) 0.3721(3) 0.0450(7) Uani 1 1 d .
H13 H 0.1946 0.9337 0.4263 0.054 Uiso 1 1 calc R
C17 C 0.2099(3) 0.8609(3) 0.2516(3) 0.0355(6) Uani 1 1 d .
H14 H 0.1180 0.7745 0.2238 0.043 Uiso 1 1 calc R
C18 C 0.4426(4) 1.1825(3) 0.5481(3) 0.0558(9) Uani 1 1 d .
H15 H 0.4803 1.1399 0.6116 0.084 Uiso 1 1 calc R
H16 H 0.3549 1.1994 0.5631 0.084 Uiso 1 1 calc R
H17 H 0.5259 1.2738 0.5556 0.084 Uiso 1 1 calc R
C19 C 0.2865(3) 0.5643(3) 0.0906(2) 0.0307(6) Uani 1 1 d .
H18 H 0.2000 0.4769 0.0303 0.046 Uiso 1 1 calc R
H19 H 0.2551 0.5998 0.1622 0.046 Uiso 1 1 calc R
H20 H 0.3750 0.5428 0.1233 0.046 Uiso 1 1 calc R
C20 C -0.0922(3) 0.2445(3) -0.6186(3) 0.0440(8) Uani 1 1 d .
H21 H -0.1203 0.1677 -0.5782 0.066 Uiso 1 1 calc R
H22 H -0.1343 0.2032 -0.7120 0.066 Uiso 1 1 calc R
H23 H -0.1349 0.3124 -0.5916 0.066 Uiso 1 1 calc R
C21 C 0.1496(4) 0.3176(3) -0.6765(3) 0.0510(8) Uani 1 1 d .
H24 H 0.2106 0.4166 -0.6735 0.076 Uiso 1 1 calc R
H25 H 0.0716 0.2664 -0.7615 0.076 Uiso 1 1 calc R
H26 H 0.2181 0.2694 -0.6599 0.076 Uiso 1 1 calc R
S1 S 0.23670(6) 0.77502(6) 0.01559(5) 0.02571(19) Uani 1 1 d .
O2 O 0.28714(19) 0.85928(18) -0.06677(15) 0.0311(4) Uani 1 1 d .
O1 O 0.67524(18) 0.74356(18) -0.07156(16) 0.0320(4) Uani 1 1 d .
O3 O 0.07460(19) 0.68910(19) -0.01414(17) 0.0367(5) Uani 1 1 d .
N1 N 0.3306(2) 0.6748(2) 0.02449(18) 0.0254(5) Uani 1 1 d .
N2 N 0.0737(3) 0.3185(3) -0.5805(2) 0.0490(7) Uani 1 1 d .

loop_
_atom_site_aniso_label
_atom_site_aniso_U_11
_atom_site_aniso_U_22
_atom_site_aniso_U_33
_atom_site_aniso_U_23
_atom_site_aniso_U_13
_atom_site_aniso_U_12
C1 0.0160(13) 0.0312(15) 0.0514(17) 0.0039(12) 0.0036(11) 0.0065(11)
C2 0.0240(14) 0.0337(15) 0.0453(17) 0.0006(12) -0.0025(12) 0.0106(12)
C3 0.0246(13) 0.0268(13) 0.0317(14) 0.0028(11) 0.0014(11) 0.0089(11)
C4 0.0267(13) 0.0214(12) 0.0321(14) 0.0067(10) 0.0073(10) 0.0123(10)
C5 0.0240(13) 0.0238(12) 0.0273(13) 0.0070(10) 0.0064(10) 0.0121(10)
C6 0.0274(13) 0.0250(13) 0.0248(13) 0.0052(10) 0.0043(10) 0.0114(11)
C7 0.0297(14) 0.0296(14) 0.0249(13) 0.0047(11) 0.0082(10) 0.0121(11)
C8 0.0285(14) 0.0322(14) 0.0284(14) 0.0026(11) 0.0025(11) 0.0095(12)
C9 0.0360(15) 0.0352(15) 0.0253(14) 0.0049(11) 0.0037(11) 0.0176(12)
C10 0.0384(16) 0.0405(16) 0.0304(14) 0.0101(12) 0.0141(12) 0.0233(13)
C11 0.0282(14) 0.0323(14) 0.0330(14) 0.0081(11) 0.0079(11) 0.0149(11)
C12 0.0255(13) 0.0270(13) 0.0243(13) 0.0057(10) 0.0063(10) 0.0132(11)
C13 0.0259(13) 0.0294(13) 0.0288(13) 0.0084(11) 0.0079(10) 0.0137(11)
C14 0.0358(15) 0.0255(13) 0.0335(15) 0.0039(11) 0.0014(11) 0.0162(12)
C15 0.0602(19) 0.0377(16) 0.0251(14) 0.0069(12) 0.0083(13) 0.0333(15)
C16 0.062(2) 0.0498(18) 0.0398(17) 0.0188(14) 0.0308(15) 0.0296(16)
C17 0.0352(15) 0.0344(15) 0.0392(16) 0.0094(12) 0.0176(12) 0.0143(12)
C18 0.095(3) 0.0492(19) 0.0328(17) 0.0077(14) 0.0146(16) 0.0460(19)
C19 0.0332(14) 0.0259(13) 0.0308(14) 0.0100(11) 0.0089(11) 0.0103(11)
C20 0.0511(18) 0.0342(16) 0.0277(15) 0.0056(12) 0.0000(13) 0.0065(14)
C21 0.061(2) 0.059(2) 0.0252(15) 0.0046(14) 0.0092(14) 0.0240(17)
S1 0.0217(3) 0.0268(3) 0.0241(3) 0.0036(2) 0.0025(2) 0.0103(3)
O2 0.0386(10) 0.0335(10) 0.0242(9) 0.0094(8) 0.0067(7) 0.0202(8)
O1 0.0212(9) 0.0315(10) 0.0379(10) 0.0043(8) 0.0071(7) 0.0097(8)
O3 0.0197(9) 0.0362(10) 0.0427(11) -0.0003(8) 0.0019(8) 0.0098(8)
N1 0.0220(10) 0.0250(11) 0.0258(11) 0.0051(8) 0.0060(8) 0.0083(9)
N2 0.0434(15) 0.0675(18) 0.0235(12) -0.0043(11) 0.0028(10) 0.0230(13)

loop_
_atom_type_symbol
_atom_type_description
_atom_type_scat_dispersion_real
_atom_type_scat_dispersion_imag
_atom_type_scat_source
C C 0.0181 0.0091 'International Tables Vol C Tables 4.2.6.8 and 6.1.1.4'
H H 0.0000 0.0000 'International Tables Vol C Tables 4.2.6.8 and 6.1.1.4'
O O 0.0492 0.0322 'International Tables Vol C Tables 4.2.6.8 and 6.1.1.4'
N N 0.0311 0.0180 'International Tables Vol C Tables 4.2.6.8 and 6.1.1.4'
S S 0.3331 0.5567 'International Tables Vol C Tables 4.2.6.8 and 6.1.1.4'

loop_
_geom_angle_atom_site_label_1
_geom_angle_atom_site_label_2
_geom_angle_atom_site_label_3
_geom_angle
O1 C1 C2 104.5(2)
O1 C1 H1 110.8
C2 C1 H1 110.8
O1 C1 H2 110.8
C2 C1 H2 110.8
H1 C1 H2 108.9
C1 C2 C3 102.1(2)
C1 C2 H3 111.3
C3 C2 H3 111.3
C1 C2 H4 111.3
C3 C2 H4 111.3
H3 C2 H4 109.2
C4 C3 C2 102.5(2)
C4 C3 H5 111.3
C2 C3 H5 111.3
C4 C3 H6 111.3
C2 C3 H6 111.3
H5 C3 H6 109.2
C5 C4 O1 122.4(2)
C5 C4 C3 127.5(2)
O1 C4 C3 110.1(2)
C4 C5 N1 113.9(2)
C4 C5 C6 128.4(2)
N1 C5 C6 117.7(2)
C11 C6 C7 115.9(2)
C11 C6 C5 123.4(2)
C7 C6 C5 120.7(2)
C8 C7 C6 122.3(2)
C8 C7 H7 118.9
C6 C7 H7 118.9
C7 C8 C9 121.7(2)
C7 C8 H8 119.2
C9 C8 H8 119.2
N2 C9 C10 121.9(2)
N2 C9 C8 122.0(2)
C10 C9 C8 116.2(2)
C11 C10 C9 121.8(2)
C11 C10 H9 119.1
C9 C10 H9 119.1
C10 C11 C6 122.1(2)
C10 C11 H10 118.9
C6 C11 H10 118.9
C17 C12 C13 120.1(2)
C17 C12 S1 119.89(19)
C13 C12 S1 120.00(18)
C14 C13 C12 119.2(2)
C14 C13 H11 120.4
C12 C13 H11 120.4
C13 C14 C15 121.7(2)
C13 C14 H12 119.2
C15 C14 H12 119.2
C14 C15 C16 118.3(2)
C14 C15 C18 121.1(3)
C16 C15 C18 120.6(3)
C17 C16 C15 121.0(3)
C17 C16 H13 119.5
C15 C16 H13 119.5
C16 C17 C12 119.8(3)
C16 C17 H14 120.1
C12 C17 H14 120.1
C15 C18 H15 109.5
C15 C18 H16 109.5
H15 C18 H16 109.5
C15 C18 H17 109.5
H15 C18 H17 109.5
H16 C18 H17 109.5
N1 C19 H18 109.5
N1 C19 H19 109.5
H18 C19 H19 109.5
N1 C19 H20 109.5
H18 C19 H20 109.5
H19 C19 H20 109.5
N2 C20 H21 109.5
N2 C20 H22 109.5
H21 C20 H22 109.5
N2 C20 H23 109.5
H21 C20 H23 109.5
H22 C20 H23 109.5
N2 C21 H24 109.5
N2 C21 H25 109.5
H24 C21 H25 109.5
N2 C21 H26 109.5
H24 C21 H26 109.5
H25 C21 H26 109.5
O3 S1 O2 118.98(11)
O3 S1 N1 109.88(10)
O2 S1 N1 106.94(10)
O3 S1 C12 106.06(11)
O2 S1 C12 107.99(11)
N1 S1 C12 106.32(11)
C4 O1 C1 108.96(19)
C5 N1 C19 119.23(19)
C5 N1 S1 120.14(15)
C19 N1 S1 118.03(16)
C9 N2 C20 120.1(2)
C9 N2 C21 120.3(2)
C20 N2 C21 119.4(2)

loop_
_geom_bond_atom_site_label_1
_geom_bond_atom_site_label_2
_geom_bond_distance
C1 O1 1.451(3)
C1 C2 1.514(4)
C1 H1 0.9900
C1 H2 0.9900
C2 C3 1.530(3)
C2 H3 0.9900
C2 H4 0.9900
C3 C4 1.508(3)
C3 H5 0.9900
C3 H6 0.9900
C4 C5 1.342(3)
C4 O1 1.372(3)
C5 N1 1.444(3)
C5 C6 1.479(3)
C6 C11 1.400(3)
C6 C7 1.404(3)
C7 C8 1.385(3)
C7 H7 0.9500
C8 C9 1.407(4)
C8 H8 0.9500
C9 N2 1.379(3)
C9 C10 1.403(3)
C10 C11 1.388(3)
C10 H9 0.9500
C11 H10 0.9500
C12 C17 1.391(3)
C12 C13 1.393(3)
C12 S1 1.763(2)
C13 C14 1.381(3)
C13 H11 0.9500
C14 C15 1.388(4)
C14 H12 0.9500
C15 C16 1.393(4)
C15 C18 1.509(4)
C16 C17 1.381(4)
C16 H13 0.9500
C17 H14 0.9500
C18 H15 0.9800
C18 H16 0.9800
C18 H17 0.9800
C19 N1 1.476(3)
C19 H18 0.9800
C19 H19 0.9800
C19 H20 0.9800
C20 N2 1.438(4)
C20 H21 0.9800
C20 H22 0.9800
C20 H23 0.9800
C21 N2 1.441(4)
C21 H24 0.9800
C21 H25 0.9800
C21 H26 0.9800
S1 O3 1.4328(17)
S1 O2 1.4392(17)
S1 N1 1.625(2)

loop_
_geom_torsion_atom_site_label_1
_geom_torsion_atom_site_label_2
_geom_torsion_atom_site_label_3
_geom_torsion_atom_site_label_4
_geom_torsion
O1 C1 C2 C3 -34.3(3)
C1 C2 C3 C4 29.3(3)
C2 C3 C4 C5 163.7(2)
C2 C3 C4 O1 -14.8(3)
O1 C4 C5 N1 180.00(19)
C3 C4 C5 N1 1.7(4)
O1 C4 C5 C6 0.9(4)
C3 C4 C5 C6 -177.4(2)
C4 C5 C6 C11 -2.7(4)
N1 C5 C6 C11 178.2(2)
C4 C5 C6 C7 178.6(2)
N1 C5 C6 C7 -0.5(3)
C11 C6 C7 C8 -1.2(4)
C5 C6 C7 C8 177.6(2)
C6 C7 C8 C9 -0.7(4)
C7 C8 C9 N2 -178.0(2)
C7 C8 C9 C10 1.7(4)
N2 C9 C10 C11 178.8(3)
C8 C9 C10 C11 -0.9(4)
C9 C10 C11 C6 -1.0(4)
C7 C6 C11 C10 2.1(4)
C5 C6 C11 C10 -176.7(2)
C17 C12 C13 C14 1.8(4)
S1 C12 C13 C14 179.26(19)
C12 C13 C14 C15 -1.2(4)
C13 C14 C15 C16 -0.4(4)
C13 C14 C15 C18 179.8(2)
C14 C15 C16 C17 1.5(4)
C18 C15 C16 C17 -178.8(3)
C15 C16 C17 C12 -0.9(4)
C13 C12 C17 C16 -0.8(4)
S1 C12 C17 C16 -178.2(2)
C17 C12 S1 O3 19.6(2)
C13 C12 S1 O3 -157.9(2)
C17 C12 S1 O2 148.2(2)
C13 C12 S1 O2 -29.3(2)
C17 C12 S1 N1 -97.3(2)
C13 C12 S1 N1 85.2(2)
C5 C4 O1 C1 174.3(2)
C3 C4 O1 C1 -7.1(3)
C2 C1 O1 C4 26.4(3)
C4 C5 N1 C19 -95.3(3)
C6 C5 N1 C19 83.9(3)
C4 C5 N1 S1 103.3(2)
C6 C5 N1 S1 -77.4(2)
O3 S1 N1 C5 119.47(18)
O2 S1 N1 C5 -10.97(19)
C12 S1 N1 C5 -126.17(18)
O3 S1 N1 C19 -42.1(2)
O2 S1 N1 C19 -172.58(16)
C12 S1 N1 C19 72.22(18)
C10 C9 N2 C20 179.8(3)
C8 C9 N2 C20 -0.5(4)
C10 C9 N2 C21 -5.1(4)
C8 C9 N2 C21 174.5(3)
